data_2100126
loop_
_publ_author_name
'Richard E. Marsh'

_publ_section_title
;
 Space group <i>P</i>1: an update
;
_journal_issue 3
_journal_name_full 'Acta Crystallographica Section B'
_journal_page_first 359
_journal_page_last 359
_journal_paper_doi 10.1107/S0108768105009651
_journal_volume 61
_journal_year 2005
_chemical_formula_moiety 'C18 H22 N4 O7 Cl Fe, C2 H3 N'
_chemical_formula_sum 'C20 H25 Cl Fe N5 O7'
_space_group_crystal_system triclinic
_space_group_IT_number 2
_space_group_name_Hall '-P 1'
_space_group_name_H-M_alt 'P -1'
_audit_creation_method CRYM
_cell_angle_alpha 99.89
_cell_angle_beta 104.14
_cell_angle_gamma 90.07
_cell_formula_units_Z 2
_cell_length_a 8.8643
_cell_length_b 11.1566
_cell_length_c 12.3585
_cell_volume 1166.363
_cod_data_source_file bk0148.cif
_cod_data_source_block ESAHOV
_cod_depositor_comments
;
 Updating space group information and adding the symmetry operation list.

 Antanas Vaitkus,
 2018-06-14

 Marking attached hydrogen atoms.

 Antanas Vaitkus,
 2017-03-24

  Added moiety chemical formula and Z value from Marsh (2005) paper.
  The summary chemical formula is calculated from moiety formula using
  AdHocParser
  (svn://www.crystallography.net/cod-tools/trunk/Formulae/AdHocParser.yp,
  revision 1441.)

  Andrius Merkys
  2013-11-11
;
_cod_original_sg_symbol_H-M P-1
_cod_original_formula_sum 'not given'
_cod_database_code 2100126

loop_
_space_group_symop_id
_space_group_symop_operation_xyz
1 x,y,z
2 -x,-y,-z

loop_
_atom_site_label
_atom_site_fract_x
_atom_site_fract_y
_atom_site_fract_z
_atom_site_type_symbol
_atom_site_attached_hydrogens
Fe1 0.54190 0.64660 0.37510 Fe 0
Cl 0.31645 0.68520 0.43275 Cl 0
N1 0.74800 0.60010 0.30235 N 0
N2 0.44550 0.67910 0.20185 N 0
N3 0.68250 0.05850 0.10480 N 0
N4 1.07750 1.08510 0.32175 N 0
N5 -0.01550 0.60250 0.89800 N 0
O1 0.48300 0.47165 0.33835 O 0
O2 0.62650 0.81030 0.42080 O 0
O3 0.61250 -0.03950 0.09440 O 0
O4 0.79950 0.06865 0.06900 O 0
O5 1.16950 1.03550 0.27300 O 0
O6 1.07750 1.19950 0.34715 O 0
O7 0.68370 0.61455 0.53040 O 2
C1 0.53300 0.37400 0.28050 C 0
C2 0.43350 0.26950 0.23900 C 0
C3 0.48250 0.16500 0.18100 C 0
C4 0.62750 0.16700 0.16200 C 0
C5 0.72800 0.26800 0.20070 C 0
C6 0.68450 0.37300 0.26515 C 0
C7 0.80000 0.47500 0.32000 C 0
C8 0.73400 0.87650 0.39700 C 0
C9 0.73050 1.00200 0.41220 C 0
C10 0.84100 1.07250 0.38875 C 0
C11 0.95900 1.01350 0.34750 C 0
C12 0.96750 0.88850 0.33350 C 0
C13 0.86000 0.81900 0.36000 C 0
C14 0.88400 0.68450 0.35850 C 0
C15 0.69850 0.60300 0.17750 C 0
C16 0.57800 0.68865 0.14900 C 0
C17 0.36600 0.79550 0.19650 C 0
C18 0.33750 0.58150 0.13100 C 0
C19 -0.04500 0.69200 0.94850 C 0
C20 -0.07950 0.80600 1.00500 C 3
H1 0.33395 0.27040 0.25075 H 0
H2 0.41715 0.09475 0.15575 H 0
H3 0.82500 0.26695 0.18445 H 0
H4 0.83040 0.47480 0.40070 H 0
H5 0.89270 0.46020 0.29140 H 0
H6 0.65065 1.04025 0.43940 H 0
H7 0.83760 1.15615 0.39995 H 0
H8 1.04715 0.85175 0.30545 H 0
H9 0.96715 0.66165 0.32215 H 0
H10 0.91905 0.67270 0.43675 H 0
H11 0.78850 0.62475 0.15235 H 0
H12 0.66095 0.52210 0.13715 H 0
H13 0.62395 0.77065 0.17190 H 0
H14 0.53775 0.67470 0.06735 H 0
H15 0.27420 0.79055 0.21940 H 0
H16 0.42930 0.86015 0.24360 H 0
H17 0.34205 0.81135 0.12235 H 0
H18 0.25050 0.57425 0.16215 H 0
H19 0.38950 0.50740 0.12715 H 0
H20 0.30100 0.59965 0.05645 H 0
